data_7153529
loop_
_publ_author_name
'Hughes, Gregory'
'Kreher, David'
'Wang, Changsheng'
'Batsanov, Andrei S.'
'Bryce, Martin R.'

_publ_section_title
;
 Ethynyl ?-extended 2,5-diphenyl-1,3,4-oxadiazoles and 2-phenyl
 5-(2-thienyl)-1,3,4-oxadiazoles: synthesis, X-ray crystal structures and
 optical properties
;
_journal_issue 22
_journal_name_full 'Organic &amp;  Biomolecular Chemistry'
_journal_page_first 3363
_journal_page_last 3367
_journal_paper_doi 10.1039/b407698m
_journal_volume 2
_journal_year 2004
_chemical_formula_moiety 'C26 H20 N2 O S'
_chemical_formula_sum 'C26 H20 N2 O S'
_chemical_formula_weight 408.50
_chemical_melting_point 444.0(10)
_chemical_name_systematic
; 2-(4-tert-butylphenyl)-5-{4-(5-ethynyl-2-thienylethynyl)phenyl}-
1,3,4-oxadiazole
;
_space_group_IT_number 2
_symmetry_cell_setting triclinic
_symmetry_space_group_name_Hall '-P 1'
_symmetry_space_group_name_H-M 'P -1'
_atom_sites_solution_hydrogens geom
_atom_sites_solution_primary direct
_atom_sites_solution_secondary difmap
_audit_creation_method SHELXL-97
_cell_angle_alpha 94.24(1)
_cell_angle_beta 91.96(1)
_cell_angle_gamma 91.93(1)
_cell_formula_units_Z 2
_cell_length_a 6.345(2)
_cell_length_b 6.985(2)
_cell_length_c 23.672(8)
_cell_measurement_reflns_used 870
_cell_measurement_temperature 120(2)
_cell_measurement_theta_max 22.66
_cell_measurement_theta_min 10.28
_cell_volume 1045.0(6)
_computing_cell_refinement 'SMART version 5.625 (Bruker, 2001), local programs'
_computing_data_collection 'SMART version 5.625 (Bruker, 2001)'
_computing_data_reduction 'SAINT version 6.02A (Bruker, 2001)'
_computing_molecular_graphics 'SHELXTL version 6.12 (Bruker, 2001)'
_computing_publication_material 'SHELXTL version 6.12 (Bruker, 2001)'
_computing_structure_refinement 'SHELXL-97 (Sheldrick, 1997)'
_computing_structure_solution 'SHELXS-97 (Sheldrick, 1990)'
_diffrn_ambient_temperature 120(2)
_diffrn_detector_area_resol_mean 8
_diffrn_measured_fraction_theta_full 0.999
_diffrn_measured_fraction_theta_max 0.999
_diffrn_measurement_device_type 'SMART 6K CCD area detector'
_diffrn_measurement_method '\w scans'
_diffrn_radiation_monochromator graphite
_diffrn_radiation_source 'fine-focus sealed tube'
_diffrn_radiation_type MoK\a
_diffrn_radiation_wavelength 0.71073
_diffrn_reflns_av_R_equivalents 0.0404
_diffrn_reflns_av_sigmaI/netI 0.0566
_diffrn_reflns_limit_h_max 8
_diffrn_reflns_limit_h_min -8
_diffrn_reflns_limit_k_max 9
_diffrn_reflns_limit_k_min -9
_diffrn_reflns_limit_l_max 30
_diffrn_reflns_limit_l_min -30
_diffrn_reflns_number 13306
_diffrn_reflns_theta_full 27.50
_diffrn_reflns_theta_max 27.50
_diffrn_reflns_theta_min 0.86
_exptl_absorpt_coefficient_mu 0.175
_exptl_absorpt_correction_T_max 0.9965
_exptl_absorpt_correction_T_min 0.9310
_exptl_absorpt_correction_type integration
_exptl_absorpt_process_details 'XPREP (SHELXTL)'
_exptl_crystal_colour 'pale yellow'
_exptl_crystal_density_diffrn 1.298
_exptl_crystal_density_meas ?
_exptl_crystal_density_method 'not measured'
_exptl_crystal_description needle
_exptl_crystal_F_000 428
_exptl_crystal_size_max 0.70
_exptl_crystal_size_mid 0.07
_exptl_crystal_size_min 0.02
_refine_diff_density_max 0.386
_refine_diff_density_min -0.229
_refine_diff_density_rms 0.072
_refine_ls_extinction_method none
_refine_ls_goodness_of_fit_ref 1.072
_refine_ls_hydrogen_treatment constr
_refine_ls_matrix_type full
_refine_ls_number_parameters 278
_refine_ls_number_reflns 4788
_refine_ls_number_restraints 0
_refine_ls_restrained_S_all 1.072
_refine_ls_R_factor_all 0.0725
_refine_ls_R_factor_gt 0.0451
_refine_ls_shift/su_max 0.000
_refine_ls_shift/su_mean 0.000
_refine_ls_structure_factor_coef Fsqd
_refine_ls_weighting_details 'calc w=1/[\s^2^(Fo^2^)+(0.0691P)^2^+0.0626P] where P=(Fo^2^+2Fc^2^)/3'
_refine_ls_weighting_scheme calc
_refine_ls_wR_factor_gt 0.1147
_refine_ls_wR_factor_ref 0.1366
_reflns_number_gt 3407
_reflns_number_total 4788
_reflns_threshold_expression I>2\s(I)
_cod_data_source_file b407698msup1.cif
_cod_data_source_block (5)
_cod_depositor_comments
;
The following automatic conversions were performed:

'_chemical_melting_point' value '443--445' was changed to '444.0(10)'
- the average value was taken and precision was
estimated.

'_symmetry_cell_setting' value 'Triclinic' changed to
'triclinic' according to
/home/saulius/struct/CIF-dictionaries/cif_core.dic dictionary named
'cif_core.dic' version 2.4.2 from 2011-04-26.

Automatic conversion script
Id: cif_fix_values 1891 2012-01-12 08:04:46Z andrius 

The following automatic conversions were performed:

'_exptl_crystal_density_meas' value 'not measured ' was changed to
'?' - the value is perceived as not measured.

Automatic conversion script
Id: cif_fix_values 3008 2015-01-20 13:52:24Z robertas 
;
_cod_original_sg_symbol_H-M P-1
_cod_database_code 7153529

loop_
_symmetry_equiv_pos_as_xyz
'x, y, z'
'-x, -y, -z'

loop_
_atom_site_label
_atom_site_type_symbol
_atom_site_fract_x
_atom_site_fract_y
_atom_site_fract_z
_atom_site_U_iso_or_equiv
_atom_site_adp_type
_atom_site_occupancy
_atom_site_symmetry_multiplicity
_atom_site_calc_flag
_atom_site_refinement_flags
_atom_site_disorder_assembly
_atom_site_disorder_group
S S 0.74711(8) 0.27255(8) 0.21304(2) 0.02719(16) Uani 0.95 1 d P A 1
S' S 1.156(2) 0.358(2) 0.2794(6) 0.025(3) Uiso 0.05 1 d P A 2
O O 0.37849(19) 0.22050(18) 0.62590(5) 0.0207(3) Uani 1 1 d . . .
N1 N 0.0656(3) 0.1953(2) 0.58130(6) 0.0271(4) Uani 1 1 d . . .
N2 N 0.0361(2) 0.1914(2) 0.63992(6) 0.0272(4) Uani 1 1 d . . .
C1 C 0.9427(3) 0.2665(3) 0.06398(9) 0.0330(5) Uani 1 1 d . . .
H1 H 0.9326 0.2570 0.0237 0.040 Uiso 1 1 d R . .
C2 C 0.9552(3) 0.2783(3) 0.11402(9) 0.0260(4) Uani 1 1 d . A .
C3 C 0.9706(3) 0.2921(3) 0.17427(8) 0.0253(4) Uani 1 1 d . . .
C5' C 0.8258(3) 0.2822(3) 0.21916(8) 0.030 Uiso 0.05 1 d PR A 2
C4 C 1.1476(3) 0.3214(3) 0.20850(9) 0.0342(5) Uani 1 1 d . A .
H4 H 1.2845 0.3357 0.1940 0.041 Uiso 1 1 d R . .
C5 C 1.1046(5) 0.3251(5) 0.26665(12) 0.0352(7) Uani 0.95 1 d P A 1
H5 H 1.2101 0.3458 0.2961 0.042 Uiso 0.95 1 d PR A 1
C6 C 0.8923(3) 0.3014(3) 0.27590(8) 0.0273(4) Uani 1 1 d . . .
C7 C 0.7894(3) 0.2933(3) 0.32791(8) 0.0287(4) Uani 1 1 d . A .
C8 C 0.6969(3) 0.2798(3) 0.37105(8) 0.0270(4) Uani 1 1 d . . .
C9 C 0.5894(3) 0.2603(3) 0.42260(8) 0.0239(4) Uani 1 1 d . A .
C10 C 0.3783(3) 0.1941(3) 0.42129(8) 0.0255(4) Uani 1 1 d . . .
H10 H 0.3058 0.1609 0.3859 0.031 Uiso 1 1 d R A .
C11 C 0.2752(3) 0.1765(3) 0.47112(8) 0.0227(4) Uani 1 1 d . A .
H11 H 0.1320 0.1318 0.4701 0.027 Uiso 1 1 d R . .
C13 C 0.5934(3) 0.2855(3) 0.52498(8) 0.0224(4) Uani 1 1 d . A .
H13 H 0.6669 0.3138 0.5604 0.027 Uiso 1 1 d R . .
C12 C 0.3808(3) 0.2246(3) 0.52322(7) 0.0206(4) Uani 1 1 d . . .
C14 C 0.6956(3) 0.3050(3) 0.47509(8) 0.0243(4) Uani 1 1 d . . .
H14 H 0.8393 0.3485 0.4763 0.029 Uiso 1 1 d R A .
C15 C 0.2675(3) 0.2117(3) 0.57542(7) 0.0203(4) Uani 1 1 d . A .
C16 C 0.2235(3) 0.2068(3) 0.66391(7) 0.0212(4) Uani 1 1 d . . .
C17 C 0.2834(3) 0.2103(3) 0.72405(7) 0.0207(4) Uani 1 1 d . . .
C18 C 0.1290(3) 0.2176(3) 0.76418(8) 0.0234(4) Uani 1 1 d . . .
H18 H -0.0154 0.2195 0.7523 0.028 Uiso 1 1 d R . .
C19 C 0.1838(3) 0.2224(3) 0.82149(8) 0.0229(4) Uani 1 1 d . . .
H19 H 0.0759 0.2273 0.8484 0.028 Uiso 1 1 d R . .
C20 C 0.3936(3) 0.2204(3) 0.84048(7) 0.0217(4) Uani 1 1 d . . .
C21 C 0.5464(3) 0.2125(3) 0.79931(8) 0.0286(5) Uani 1 1 d . . .
H21 H 0.6910 0.2103 0.8110 0.034 Uiso 1 1 d R . .
C22 C 0.4937(3) 0.2078(3) 0.74193(8) 0.0278(5) Uani 1 1 d . . .
H22 H 0.6011 0.2028 0.7149 0.033 Uiso 1 1 d R . .
C23 C 0.4618(3) 0.2278(3) 0.90335(7) 0.0233(4) Uani 1 1 d . . .
C24 C 0.5863(3) 0.0488(3) 0.91452(8) 0.0313(5) Uani 1 1 d . . .
H241 H 0.4961 -0.0664 0.9049 0.047 Uiso 1 1 d R . .
H242 H 0.6316 0.0536 0.9546 0.047 Uiso 1 1 d R . .
H243 H 0.7105 0.0449 0.8910 0.047 Uiso 1 1 d R . .
C25 C 0.6036(3) 0.4085(3) 0.91809(8) 0.0326(5) Uani 1 1 d . . .
H251 H 0.7291 0.4029 0.8951 0.049 Uiso 1 1 d R . .
H252 H 0.6467 0.4155 0.9584 0.049 Uiso 1 1 d R . .
H253 H 0.5251 0.5225 0.9102 0.049 Uiso 1 1 d R . .
C26 C 0.2731(3) 0.2354(3) 0.94215(8) 0.0270(4) Uani 1 1 d . . .
H261 H 0.1941 0.3507 0.9361 0.040 Uiso 1 1 d R . .
H262 H 0.3239 0.2392 0.9818 0.040 Uiso 1 1 d R . .
H263 H 0.1807 0.1210 0.9333 0.040 Uiso 1 1 d R . .

loop_
_atom_site_aniso_label
_atom_site_aniso_U_11
_atom_site_aniso_U_22
_atom_site_aniso_U_33
_atom_site_aniso_U_23
_atom_site_aniso_U_13
_atom_site_aniso_U_12
S 0.0232(3) 0.0291(3) 0.0293(3) 0.0009(2) 0.0059(2) -0.0007(2)
O 0.0180(6) 0.0260(7) 0.0180(6) 0.0002(5) -0.0001(5) 0.0019(5)
N1 0.0207(8) 0.0390(10) 0.0215(8) 0.0018(7) -0.0011(7) 0.0015(7)
N2 0.0212(8) 0.0393(10) 0.0208(8) 0.0024(7) -0.0020(7) 0.0002(7)
C1 0.0325(12) 0.0340(12) 0.0326(11) 0.0030(9) 0.0038(9) -0.0021(9)
C2 0.0215(10) 0.0239(10) 0.0332(11) 0.0046(8) 0.0059(8) 0.0003(8)
C3 0.0233(10) 0.0223(10) 0.0311(10) 0.0046(8) 0.0058(8) 0.0032(8)
C4 0.0267(11) 0.0449(13) 0.0329(11) 0.0114(10) 0.0049(9) 0.0057(10)
C5 0.0300(16) 0.0472(18) 0.0287(15) 0.0070(12) -0.0005(12) -0.0020(13)
C6 0.0298(11) 0.0243(10) 0.0287(10) 0.0048(8) 0.0050(8) 0.0022(8)
C7 0.0334(11) 0.0246(11) 0.0288(10) 0.0036(8) 0.0052(9) 0.0030(9)
C8 0.0305(11) 0.0235(10) 0.0274(10) 0.0033(8) 0.0010(8) 0.0046(8)
C9 0.0274(10) 0.0204(10) 0.0245(9) 0.0027(7) 0.0040(8) 0.0068(8)
C10 0.0293(11) 0.0259(10) 0.0210(9) 0.0009(8) -0.0030(8) 0.0035(8)
C11 0.0196(9) 0.0226(10) 0.0257(9) 0.0012(7) -0.0011(8) 0.0020(8)
C13 0.0221(9) 0.0220(10) 0.0230(9) 0.0015(7) -0.0035(7) 0.0047(8)
C12 0.0227(9) 0.0179(9) 0.0212(9) 0.0011(7) -0.0009(7) 0.0047(7)
C14 0.0203(9) 0.0224(10) 0.0308(10) 0.0034(8) 0.0024(8) 0.0041(8)
C15 0.0199(9) 0.0196(9) 0.0210(9) 0.0006(7) -0.0054(7) 0.0020(7)
C16 0.0206(9) 0.0219(10) 0.0212(9) 0.0009(7) 0.0027(7) 0.0014(7)
C17 0.0197(9) 0.0206(9) 0.0215(9) 0.0016(7) -0.0021(7) 0.0003(7)
C18 0.0169(9) 0.0262(10) 0.0271(10) 0.0016(8) 0.0000(8) 0.0020(8)
C19 0.0195(9) 0.0263(10) 0.0235(9) 0.0029(7) 0.0044(7) 0.0024(8)
C20 0.0234(10) 0.0218(10) 0.0199(9) 0.0015(7) 0.0011(7) -0.0001(8)
C21 0.0168(9) 0.0438(13) 0.0250(10) 0.0020(9) -0.0013(8) -0.0005(9)
C22 0.0178(9) 0.0436(13) 0.0223(9) 0.0029(8) 0.0045(8) 0.0005(9)
C23 0.0235(10) 0.0264(10) 0.0199(9) 0.0021(7) -0.0002(8) 0.0000(8)
C24 0.0315(11) 0.0356(12) 0.0271(10) 0.0046(9) -0.0021(9) 0.0056(9)
C25 0.0344(12) 0.0359(12) 0.0264(10) 0.0012(9) -0.0043(9) -0.0072(9)
C26 0.0306(11) 0.0298(11) 0.0207(9) 0.0021(8) 0.0042(8) 0.0010(9)

loop_
_atom_type_symbol
_atom_type_description
_atom_type_scat_dispersion_real
_atom_type_scat_dispersion_imag
_atom_type_scat_source
C C 0.0033 0.0016 'International Tables Vol C Tables 4.2.6.8 and 6.1.1.4'
H H 0.0000 0.0000 'International Tables Vol C Tables 4.2.6.8 and 6.1.1.4'
N N 0.0061 0.0033 'International Tables Vol C Tables 4.2.6.8 and 6.1.1.4'
O O 0.0106 0.0060 'International Tables Vol C Tables 4.2.6.8 and 6.1.1.4'
S S 0.1246 0.1234 'International Tables Vol C Tables 4.2.6.8 and 6.1.1.4'

loop_
_exptl_crystal_face_index_h
_exptl_crystal_face_index_k
_exptl_crystal_face_index_l
_exptl_crystal_face_perp_dist
0.00 0.00 -1.00 0.0100
0.00 0.00 1.00 0.0100
-1.00 0.00 0.00 0.0350
1.00 0.00 0.00 0.0350
0.00 -1.00 0.00 0.3500
0.00 1.00 0.00 0.3500

loop_
_geom_angle_atom_site_label_1
_geom_angle_atom_site_label_2
_geom_angle_atom_site_label_3
_geom_angle
C6 S C3 91.75(10)
C4 S' C6 86.5(6)
C4 S' H5 136.5
C6 S' H5 126.5
C16 O C15 102.58(14)
C15 N1 N2 106.17(15)
C16 N2 N1 105.90(15)
C2 C1 H1 180.0
C1 C2 C3 179.9(3)
C4 C3 C2 128.10(19)
C4 C3 C5' 95.98(12)
C2 C3 C5' 135.92(11)
C4 C3 S 111.59(16)
C2 C3 S 120.31(15)
C5' C3 S 15.62(7)
C6 C5' C3 122.14(12)
C3 C4 C5 112.9(2)
C3 C4 S' 126.4(5)
C5 C4 S' 14.9(5)
C3 C4 H4 122.5
C5 C4 H4 124.6
S' C4 H4 110.8
C6 C5 C4 112.5(3)
C6 C5 H5 123.8
C4 C5 H5 123.6
C5 C6 C5' 96.43(19)
C5 C6 C7 129.0(2)
C5' C6 C7 134.5(2)
C5 C6 S' 13.1(5)
C5' C6 S' 108.2(5)
C7 C6 S' 117.2(5)
C5 C6 S 111.21(18)
C5' C6 S 14.78(8)
C7 C6 S 119.75(16)
S' C6 S 122.8(5)
C8 C7 C6 177.2(2)
C7 C8 C9 178.8(2)
C10 C9 C14 119.27(17)
C10 C9 C8 120.53(17)
C14 C9 C8 120.19(18)
C11 C10 C9 120.24(17)
C11 C10 H10 119.9
C9 C10 H10 119.9
C10 C11 C12 120.20(18)
C10 C11 H11 120.0
C12 C11 H11 119.8
C14 C13 C12 119.78(17)
C14 C13 H13 120.2
C12 C13 H13 120.1
C11 C12 C13 119.94(17)
C11 C12 C15 119.50(17)
C13 C12 C15 120.56(16)
C13 C14 C9 120.53(18)
C13 C14 H14 119.8
C9 C14 H14 119.6
N1 C15 O 112.63(16)
N1 C15 C12 128.11(17)
O C15 C12 119.25(16)
N2 C16 O 112.71(16)
N2 C16 C17 128.66(17)
O C16 C17 118.63(16)
C18 C17 C22 119.20(17)
C18 C17 C16 119.92(17)
C22 C17 C16 120.88(17)
C19 C18 C17 120.52(17)
C19 C18 H18 119.8
C17 C18 H18 119.7
C18 C19 C20 121.36(17)
C18 C19 H19 119.4
C20 C19 H19 119.3
C19 C20 C21 117.12(17)
C19 C20 C23 123.19(16)
C21 C20 C23 119.69(17)
C22 C21 C20 122.09(18)
C22 C21 H21 118.8
C20 C21 H21 119.1
C21 C22 C17 119.70(17)
C21 C22 H22 120.2
C17 C22 H22 120.1
C20 C23 C26 112.30(16)
C20 C23 C24 109.36(15)
C26 C23 C24 108.60(16)
C20 C23 C25 108.88(15)
C26 C23 C25 108.36(16)
C24 C23 C25 109.29(17)
C23 C24 H241 109.3
C23 C24 H242 109.7
H241 C24 H242 109.5
C23 C24 H243 109.5
H241 C24 H243 109.5
H242 C24 H243 109.5
C23 C25 H251 109.6
C23 C25 H252 109.6
H251 C25 H252 109.5
C23 C25 H253 109.3
H251 C25 H253 109.5
H252 C25 H253 109.5
C23 C26 H261 109.5
C23 C26 H262 109.5
H261 C26 H262 109.5
C23 C26 H263 109.5
H261 C26 H263 109.4
H262 C26 H263 109.5

loop_
_geom_bond_atom_site_label_1
_geom_bond_atom_site_label_2
_geom_bond_distance
S C6 1.718(2)
S C3 1.722(2)
S' C4 1.678(14)
S' C6 1.707(15)
S' H5 0.5272
O C16 1.361(2)
O C15 1.362(2)
N1 C15 1.295(2)
N1 N2 1.409(2)
N2 C16 1.298(2)
C1 C2 1.181(3)
C1 H1 0.9502
C2 C3 1.422(3)
C3 C4 1.363(3)
C3 C5' 1.4324
C5' C6 1.390(3)
C4 C5 1.411(3)
C4 H4 0.9502
C5 C6 1.379(4)
C5 H5 0.9502
C6 C7 1.417(3)
C7 C8 1.203(3)
C8 C9 1.431(3)
C9 C10 1.401(3)
C9 C14 1.402(3)
C10 C11 1.379(3)
C10 H10 0.9502
C11 C12 1.396(2)
C11 H11 0.9502
C13 C14 1.380(3)
C13 C12 1.399(3)
C13 H13 0.9502
C12 C15 1.458(3)
C14 H14 0.9502
C16 C17 1.459(2)
C17 C18 1.387(3)
C17 C22 1.387(3)
C18 C19 1.387(3)
C18 H18 0.9502
C19 C20 1.391(3)
C19 H19 0.9503
C20 C21 1.397(3)
C20 C23 1.532(2)
C21 C22 1.385(3)
C21 H21 0.9502
C22 H22 0.9503
C23 C26 1.533(3)
C23 C24 1.536(3)
C23 C25 1.536(3)
C24 H241 0.9801
C24 H242 0.9802
C24 H243 0.9802
C25 H251 0.9801
C25 H252 0.9801
C25 H253 0.9799
C26 H261 0.9799
C26 H262 0.9803
C26 H263 0.9800
